data_4114814
loop_
_publ_author_name
'Ronny Priefer'
'Yoon Joo Lee'
'Fabiola Barrios'
'Jordan H. Wosnick'
'Anne-Marie Lebuis'
'Patrick G. Farrell'
'David N. Harpp'
'Aiming Sun'
'Shaoxiong Wu'
'James P. Snyder'

_publ_section_title
;
 Dicubyl Disulfide
;
_journal_name_full 'Journal of the American Chemical Society'
_journal_page_first 5626
_journal_page_last 5627
_journal_paper_doi 10.1021/ja025823y
_journal_volume 124
_journal_year 2002
_chemical_formula_moiety 'C16 H14 S2'
_chemical_formula_sum 'C16 H14 S2'
_chemical_formula_weight 270.39
_chemical_name_systematic
; 
 ? 
;
_space_group_IT_number 2
_symmetry_cell_setting triclinic
_symmetry_space_group_name_Hall '-P 1'
_symmetry_space_group_name_H-M 'P -1'
_atom_sites_solution_hydrogens geom
_atom_sites_solution_primary direct
_atom_sites_solution_secondary difmap
_audit_creation_method SHELXL-97
_cell_angle_alpha 79.0812(8)
_cell_angle_beta 77.3338(9)
_cell_angle_gamma 88.9802(10)
_cell_formula_units_Z 2
_cell_length_a 6.1315(1)
_cell_length_b 9.2705(1)
_cell_length_c 11.2898(1)
_cell_measurement_reflns_used 6674
_cell_measurement_temperature 293(2)
_cell_measurement_theta_max 72.7
_cell_measurement_theta_min 4.1
_cell_volume 614.595(13)
_computing_cell_refinement 'Bruker SMART'
_computing_data_collection 'Bruker SMART'
_computing_data_reduction 'Bruker SHELXTL'
_computing_molecular_graphics 'Bruker SHELXTL'
_computing_publication_material 'Bruker SHELXTL'
_computing_structure_refinement 'SHELXL-97 (Sheldrick, 1997)'
_computing_structure_solution 'SHELXS-97 (Sheldrick, 1990)'
_diffrn_ambient_temperature 293(2)
_diffrn_detector_area_resol_mean 5.5
_diffrn_measured_fraction_theta_full 0.959
_diffrn_measured_fraction_theta_max 0.959
_diffrn_measurement_device_type 'Bruker AXS SMART 2K/Platform'
_diffrn_measurement_method 'omega scans'
_diffrn_radiation_monochromator graphite
_diffrn_radiation_source 'normal-focus sealed tube'
_diffrn_radiation_type CuK\a
_diffrn_radiation_wavelength 1.54178
_diffrn_reflns_av_R_equivalents 0.0606
_diffrn_reflns_av_sigmaI/netI 0.0399
_diffrn_reflns_limit_h_max 7
_diffrn_reflns_limit_h_min -6
_diffrn_reflns_limit_k_max 11
_diffrn_reflns_limit_k_min -11
_diffrn_reflns_limit_l_max 13
_diffrn_reflns_limit_l_min -13
_diffrn_reflns_number 7412
_diffrn_reflns_theta_full 72.93
_diffrn_reflns_theta_max 72.93
_diffrn_reflns_theta_min 4.09
_diffrn_standards_decay_% 0,0
_diffrn_standards_number 58
_exptl_absorpt_coefficient_mu 3.706
_exptl_absorpt_correction_T_max 0.8970
_exptl_absorpt_correction_T_min 0.1650
_exptl_absorpt_correction_type multi-scan
_exptl_absorpt_process_details 'SADABS (Sheldrick, 1996)'
_exptl_crystal_colour colourless
_exptl_crystal_density_diffrn 1.461
_exptl_crystal_description plate
_exptl_crystal_F_000 284
_exptl_crystal_size_max 0.76
_exptl_crystal_size_mid 0.50
_exptl_crystal_size_min 0.03
_refine_diff_density_max 0.387
_refine_diff_density_min -0.530
_refine_diff_density_rms 0.105
_refine_ls_extinction_method none
_refine_ls_goodness_of_fit_ref 1.083
_refine_ls_hydrogen_treatment mixed
_refine_ls_matrix_type full
_refine_ls_number_parameters 163
_refine_ls_number_reflns 2360
_refine_ls_number_restraints 0
_refine_ls_restrained_S_all 1.083
_refine_ls_R_factor_all 0.0681
_refine_ls_R_factor_gt 0.0666
_refine_ls_shift/su_max 0.001
_refine_ls_shift/su_mean 0.000
_refine_ls_structure_factor_coef Fsqd
_refine_ls_weighting_details 'calc w=1/[\s^2^(Fo^2^)+(0.1485P)^2^+0.0717P] where P=(Fo^2^+2Fc^2^)/3'
_refine_ls_weighting_scheme calc
_refine_ls_wR_factor_gt 0.1890
_refine_ls_wR_factor_ref 0.1913
_reflns_number_gt 2192
_reflns_number_total 2360
_reflns_threshold_expression >2sigma(I)
_cod_data_source_file ja025823y_s2.cif
_cod_data_source_block ja025810K
_cod_database_code 4114814

loop_
_symmetry_equiv_pos_as_xyz
'x, y, z'
'-x, -y, -z'

loop_
_atom_site_label
_atom_site_type_symbol
_atom_site_fract_x
_atom_site_fract_y
_atom_site_fract_z
_atom_site_U_iso_or_equiv
_atom_site_adp_type
_atom_site_occupancy
_atom_site_symmetry_multiplicity
_atom_site_calc_flag
_atom_site_refinement_flags
S1 S 0.31346(11) 0.27473(6) 0.90630(5) 0.0472(3) Uani 1 1 d .
S2 S -0.01981(10) 0.31725(6) 0.92930(5) 0.0450(3) Uani 1 1 d .
C11 C -0.0815(4) 0.7012(2) 0.75998(19) 0.0390(5) Uani 1 1 d .
H11 H -0.0960 0.7923 0.7928 0.047 Uiso 1 1 calc R
C2 C 0.2170(4) 0.0049(2) 0.8201(2) 0.0362(5) Uani 1 1 d .
H2 H 0.0780 -0.0234 0.8820 0.043 Uiso 1 1 calc R
C9 C -0.0353(3) 0.4619(2) 0.80371(18) 0.0340(5) Uani 1 1 d .
C10 C 0.1244(4) 0.5993(2) 0.75513(19) 0.0367(5) Uani 1 1 d .
H10 H 0.2585 0.6162 0.7850 0.044 Uiso 1 1 calc R
C1 C 0.3595(3) 0.1476(2) 0.80496(19) 0.0352(5) Uani 1 1 d .
C12 C -0.2428(3) 0.5645(2) 0.80914(19) 0.0375(5) Uani 1 1 d .
H12 H -0.3739 0.5559 0.8779 0.045 Uiso 1 1 calc R
C15 C -0.0855(4) 0.6894(3) 0.6246(2) 0.0447(6) Uani 1 1 d .
H15 H -0.1034 0.7720 0.5594 0.054 Uiso 1 1 calc R
C6 C 0.2405(4) 0.0325(3) 0.6771(2) 0.0394(5) Uani 1 1 d .
H6 H 0.1185 0.0234 0.6354 0.047 Uiso 1 1 calc R
C3 C 0.4350(4) -0.0858(2) 0.8073(2) 0.0436(6) Uani 1 1 d .
H3 H 0.4538 -0.1803 0.8597 0.052 Uiso 1 1 calc R
C14 C 0.1211(4) 0.5868(3) 0.6196(2) 0.0442(6) Uani 1 1 d .
H14 H 0.2524 0.5955 0.5509 0.053 Uiso 1 1 calc R
C7 C 0.4579(4) -0.0594(3) 0.6639(2) 0.0466(6) Uani 1 1 d .
H7 H 0.4927 -0.1348 0.6129 0.056 Uiso 1 1 calc R
C13 C -0.0405(4) 0.4498(3) 0.6683(2) 0.0440(6) Uani 1 1 d .
H13 H -0.0260 0.3587 0.6354 0.053 Uiso 1 1 calc R
C4 C 0.5794(4) 0.0563(3) 0.7916(2) 0.0464(6) Uani 1 1 d .
H4 H 0.7017 0.0656 0.8330 0.056 Uiso 1 1 calc R
C5 C 0.3839(4) 0.1755(2) 0.6612(2) 0.0401(5) Uani 1 1 d .
H5 H 0.3652 0.2700 0.6088 0.048 Uiso 1 1 calc R
C16 C -0.2463(4) 0.5520(3) 0.6737(2) 0.0456(6) Uani 1 1 d .
H16 H -0.3806 0.5353 0.6440 0.055 Uiso 1 1 calc R
C8 C 0.6008(4) 0.0831(3) 0.6482(2) 0.0497(6) Uani 1 1 d .
H8 H 0.7395 0.1108 0.5859 0.060 Uiso 1 1 calc R

loop_
_atom_site_aniso_label
_atom_site_aniso_U_11
_atom_site_aniso_U_22
_atom_site_aniso_U_33
_atom_site_aniso_U_23
_atom_site_aniso_U_13
_atom_site_aniso_U_12
S1 0.0653(5) 0.0378(4) 0.0498(4) -0.0157(3) -0.0308(3) 0.0074(3)
S2 0.0623(5) 0.0342(4) 0.0343(4) -0.0059(3) -0.0029(3) 0.0074(3)
C11 0.0468(12) 0.0329(10) 0.0372(11) -0.0079(8) -0.0083(8) 0.0033(9)
C2 0.0382(11) 0.0335(10) 0.0372(11) -0.0067(8) -0.0093(8) 0.0024(8)
C9 0.0411(11) 0.0315(10) 0.0302(10) -0.0099(8) -0.0063(8) 0.0033(8)
C10 0.0366(10) 0.0420(11) 0.0321(10) -0.0072(8) -0.0087(8) 0.0011(8)
C1 0.0389(11) 0.0310(10) 0.0381(10) -0.0066(8) -0.0133(8) 0.0025(8)
C12 0.0361(11) 0.0393(11) 0.0369(11) -0.0133(9) -0.0024(8) 0.0028(8)
C15 0.0432(12) 0.0533(13) 0.0346(11) -0.0022(9) -0.0083(9) 0.0119(10)
C6 0.0416(11) 0.0431(11) 0.0379(11) -0.0124(9) -0.0144(9) 0.0057(9)
C3 0.0500(13) 0.0350(11) 0.0478(13) -0.0069(9) -0.0168(10) 0.0124(9)
C14 0.0398(11) 0.0616(14) 0.0285(10) -0.0073(9) -0.0035(8) 0.0143(10)
C7 0.0496(13) 0.0481(13) 0.0445(12) -0.0172(10) -0.0094(10) 0.0128(10)
C13 0.0519(13) 0.0507(13) 0.0376(11) -0.0236(10) -0.0153(9) 0.0140(10)
C4 0.0381(12) 0.0506(13) 0.0550(14) -0.0102(11) -0.0202(10) 0.0075(10)
C5 0.0425(12) 0.0379(11) 0.0377(11) -0.0011(9) -0.0095(9) 0.0018(9)
C16 0.0399(12) 0.0607(14) 0.0447(13) -0.0226(11) -0.0171(9) 0.0096(10)
C8 0.0353(11) 0.0607(15) 0.0496(13) -0.0083(11) -0.0039(9) 0.0029(10)

loop_
_atom_type_symbol
_atom_type_description
_atom_type_scat_dispersion_real
_atom_type_scat_dispersion_imag
_atom_type_scat_source
C C 0.0181 0.0091 'International Tables Vol C Tables 4.2.6.8 and 6.1.1.4'
H H 0.0000 0.0000 'International Tables Vol C Tables 4.2.6.8 and 6.1.1.4'
S S 0.3331 0.5567 'International Tables Vol C Tables 4.2.6.8 and 6.1.1.4'

loop_
_geom_angle_atom_site_label_1
_geom_angle_atom_site_label_2
_geom_angle_atom_site_label_3
_geom_angle
C1 S1 S2 104.55(7)
C9 S2 S1 104.29(7)
C15 C11 C12 89.99(17)
C15 C11 C10 89.87(15)
C12 C11 C10 90.35(15)
C15 C11 H11 125.2
C12 C11 H11 125.2
C10 C11 H11 125.2
C1 C2 C6 89.52(15)
C1 C2 C3 89.68(16)
C6 C2 C3 90.30(15)
C1 C2 H2 125.4
C6 C2 H2 125.4
C3 C2 H2 125.4
C10 C9 C13 90.46(16)
C10 C9 C12 89.94(15)
C13 C9 C12 90.21(15)
C10 C9 S2 126.35(15)
C13 C9 S2 127.93(15)
C12 C9 S2 120.87(14)
C9 C10 C11 90.09(16)
C9 C10 C14 89.68(17)
C11 C10 C14 90.39(15)
C9 C10 H10 125.2
C11 C10 H10 125.2
C14 C10 H10 125.2
C2 C1 C5 90.60(15)
C2 C1 C4 90.32(16)
C5 C1 C4 90.00(15)
C2 C1 S1 125.58(15)
C5 C1 S1 129.34(14)
C4 C1 S1 119.89(16)
C11 C12 C16 90.14(17)
C11 C12 C9 89.62(15)
C16 C12 C9 89.40(15)
C11 C12 H12 125.5
C16 C12 H12 125.5
C9 C12 H12 125.5
C11 C15 C16 90.09(16)
C11 C15 C14 90.25(16)
C16 C15 C14 90.02(18)
C11 C15 H15 125.2
C16 C15 H15 125.2
C14 C15 H15 125.2
C2 C6 C7 89.89(16)
C2 C6 C5 90.78(16)
C7 C6 C5 90.04(17)
C2 C6 H6 125.1
C7 C6 H6 125.1
C5 C6 H6 125.1
C4 C3 C2 90.76(15)
C4 C3 C7 89.79(18)
C2 C3 C7 89.80(15)
C4 C3 H3 125.2
C2 C3 H3 125.2
C7 C3 H3 125.2
C10 C14 C13 90.31(16)
C10 C14 C15 89.49(16)
C13 C14 C15 89.78(18)
C10 C14 H14 125.4
C13 C14 H14 125.4
C15 C14 H14 125.4
C8 C7 C6 89.95(17)
C8 C7 C3 90.24(18)
C6 C7 C3 90.01(16)
C8 C7 H7 125.2
C6 C7 H7 125.2
C3 C7 H7 125.2
C9 C13 C14 89.55(16)
C9 C13 C16 89.75(15)
C14 C13 C16 90.24(17)
C9 C13 H13 125.4
C14 C13 H13 125.4
C16 C13 H13 125.4
C3 C4 C8 90.14(18)
C3 C4 C1 89.24(17)
C8 C4 C1 89.65(16)
C3 C4 H4 125.5
C8 C4 H4 125.5
C1 C4 H4 125.5
C8 C5 C6 89.77(16)
C8 C5 C1 89.92(16)
C6 C5 C1 89.10(15)
C8 C5 H5 125.5
C6 C5 H5 125.5
C1 C5 H5 125.5
C12 C16 C15 89.79(17)
C12 C16 C13 90.63(16)
C15 C16 C13 89.96(18)
C12 C16 H16 125.2
C15 C16 H16 125.2
C13 C16 H16 125.2
C7 C8 C5 90.24(17)
C7 C8 C4 89.83(18)
C5 C8 C4 90.42(16)
C7 C8 H8 125.2
C5 C8 H8 125.2
C4 C8 H8 125.2

loop_
_geom_bond_atom_site_label_1
_geom_bond_atom_site_label_2
_geom_bond_distance
S1 C1 1.771(2)
S1 S2 2.0435(9)
S2 C9 1.775(2)
C11 C15 1.558(3)
C11 C12 1.559(3)
C11 C10 1.560(3)
C11 H11 0.9800
C2 C1 1.560(3)
C2 C6 1.560(3)
C2 C3 1.561(3)
C2 H2 0.9800
C9 C10 1.558(3)
C9 C13 1.561(3)
C9 C12 1.572(3)
C10 C14 1.561(3)
C10 H10 0.9800
C1 C5 1.568(3)
C1 C4 1.573(3)
C12 C16 1.560(3)
C12 H12 0.9800
C15 C16 1.562(4)
C15 C14 1.567(3)
C15 H15 0.9800
C6 C7 1.563(3)
C6 C5 1.564(3)
C6 H6 0.9800
C3 C4 1.560(3)
C3 C7 1.566(3)
C3 H3 0.9800
C14 C13 1.561(4)
C14 H14 0.9800
C7 C8 1.558(4)
C7 H7 0.9800
C13 C16 1.562(3)
C13 H13 0.9800
C4 C8 1.566(3)
C4 H4 0.9800
C5 C8 1.563(3)
C5 H5 0.9800
C16 H16 0.9800
C8 H8 0.9800

loop_
_geom_torsion_atom_site_label_1
_geom_torsion_atom_site_label_2
_geom_torsion_atom_site_label_3
_geom_torsion_atom_site_label_4
_geom_torsion
C1 S1 S2 C9 -86.49(10)
S1 S2 C9 C10 -42.79(18)
S1 S2 C9 C13 83.08(19)
S1 S2 C9 C12 -158.79(15)
C13 C9 C10 C11 89.99(15)
C12 C9 C10 C11 -0.22(15)
S2 C9 C10 C11 -129.74(16)
C13 C9 C10 C14 -0.40(15)
C12 C9 C10 C14 -90.61(15)
S2 C9 C10 C14 139.88(16)
C15 C11 C10 C9 -89.76(16)
C12 C11 C10 C9 0.22(15)
C15 C11 C10 C14 -0.08(19)
C12 C11 C10 C14 89.90(16)
C6 C2 C1 C5 -0.10(14)
C3 C2 C1 C5 90.21(15)
C6 C2 C1 C4 -90.11(15)
C3 C2 C1 C4 0.20(16)
C6 C2 C1 S1 141.81(16)
C3 C2 C1 S1 -127.88(17)
S2 S1 C1 C2 -49.24(17)
S2 S1 C1 C5 77.86(18)
S2 S1 C1 C4 -164.02(15)
C15 C11 C12 C16 0.25(15)
C10 C11 C12 C16 -89.62(15)
C15 C11 C12 C9 89.65(15)
C10 C11 C12 C9 -0.22(15)
C10 C9 C12 C11 0.22(15)
C13 C9 C12 C11 -90.23(17)
S2 C9 C12 C11 133.84(16)
C10 C9 C12 C16 90.36(17)
C13 C9 C12 C16 -0.09(18)
S2 C9 C12 C16 -136.02(17)
C12 C11 C15 C16 -0.25(15)
C10 C11 C15 C16 90.11(16)
C12 C11 C15 C14 -90.27(17)
C10 C11 C15 C14 0.08(18)
C1 C2 C6 C7 90.14(17)
C3 C2 C6 C7 0.47(18)
C1 C2 C6 C5 0.10(14)
C3 C2 C6 C5 -89.57(16)
C1 C2 C3 C4 -0.20(16)
C6 C2 C3 C4 89.31(17)
C1 C2 C3 C7 -89.98(17)
C6 C2 C3 C7 -0.47(18)
C9 C10 C14 C13 0.40(15)
C11 C10 C14 C13 -89.69(16)
C9 C10 C14 C15 90.17(18)
C11 C10 C14 C15 0.08(18)
C11 C15 C14 C10 -0.08(18)
C16 C15 C14 C10 -90.17(18)
C11 C15 C14 C13 90.23(17)
C16 C15 C14 C13 0.14(16)
C2 C6 C7 C8 -90.71(17)
C5 C6 C7 C8 0.07(16)
C2 C6 C7 C3 -0.47(18)
C5 C6 C7 C3 90.31(17)
C4 C3 C7 C8 -0.34(16)
C2 C3 C7 C8 90.42(17)
C4 C3 C7 C6 -90.30(17)
C2 C3 C7 C6 0.47(18)
C10 C9 C13 C14 0.40(15)
C12 C9 C13 C14 90.34(16)
S2 C9 C13 C14 -138.86(18)
C10 C9 C13 C16 -89.85(18)
C12 C9 C13 C16 0.09(18)
S2 C9 C13 C16 130.89(18)
C10 C14 C13 C9 -0.40(15)
C15 C14 C13 C9 -89.89(16)
C10 C14 C13 C16 89.35(15)
C15 C14 C13 C16 -0.14(16)
C2 C3 C4 C8 -89.45(16)
C7 C3 C4 C8 0.34(16)
C2 C3 C4 C1 0.20(16)
C7 C3 C4 C1 89.99(16)
C2 C1 C4 C3 -0.20(16)
C5 C1 C4 C3 -90.80(16)
S1 C1 C4 C3 132.20(17)
C2 C1 C4 C8 89.95(17)
C5 C1 C4 C8 -0.65(18)
S1 C1 C4 C8 -137.65(17)
C2 C6 C5 C8 89.82(16)
C7 C6 C5 C8 -0.07(16)
C2 C6 C5 C1 -0.10(14)
C7 C6 C5 C1 -89.99(15)
C2 C1 C5 C8 -89.67(17)
C4 C1 C5 C8 0.65(18)
S1 C1 C5 C8 130.78(19)
C2 C1 C5 C6 0.10(14)
C4 C1 C5 C6 90.42(16)
S1 C1 C5 C6 -139.46(18)
C11 C12 C16 C15 -0.25(15)
C9 C12 C16 C15 -89.86(16)
C11 C12 C16 C13 89.71(18)
C9 C12 C16 C13 0.09(18)
C11 C15 C16 C12 0.25(15)
C14 C15 C16 C12 90.49(16)
C11 C15 C16 C13 -90.39(16)
C14 C15 C16 C13 -0.14(16)
C9 C13 C16 C12 -0.09(18)
C14 C13 C16 C12 -89.65(17)
C9 C13 C16 C15 89.69(17)
C14 C13 C16 C15 0.14(16)
C6 C7 C8 C5 -0.07(16)
C3 C7 C8 C5 -90.08(16)
C6 C7 C8 C4 90.35(16)
C3 C7 C8 C4 0.34(16)
C6 C5 C8 C7 0.07(16)
C1 C5 C8 C7 89.17(17)
C6 C5 C8 C4 -89.76(18)
C1 C5 C8 C4 -0.66(18)
C3 C4 C8 C7 -0.34(16)
C1 C4 C8 C7 -89.58(17)
C3 C4 C8 C5 89.89(17)
C1 C4 C8 C5 0.65(18)
